data_7230475
loop_
_publ_author_name
'Uno, Hidemitsu'
'Honda, Takayuki'
'Kitatsuka, Manami'
'Hiraoka, Shogo'
'Mori, Shigeki'
'Takase, Masayoshi'
'Okujima, Tetsuo'
'Nakae, Takahiro'

_publ_section_title
;
 Benzene-fused bis(acenaphthoBODIPY)s, stable near-infrared-selective dyes
;
_journal_issue 25
_journal_name_full 'RSC Advances'
_journal_page_first 14072
_journal_paper_doi 10.1039/C8RA01694A
_journal_volume 8
_journal_year 2018
_chemical_formula_moiety 'C88 H88 B2 F4 N8, 2.66(C6 H5 Cl), 1.34(C2 H3 N)'
_chemical_formula_sum 'C106.64 H105.32 B2 Cl2.66 F4 N9.34'
_chemical_formula_weight 1709.68
_chemical_name_systematic bisANBODIPY-CN
_chemical_properties_physical Deliquescent
_space_group_crystal_system triclinic
_space_group_IT_number 2
_space_group_name_Hall '-P 1'
_space_group_name_H-M_alt 'P -1'
_symmetry_space_group_name_Hall '-P 1'
_symmetry_space_group_name_H-M 'P -1'
_atom_sites_solution_hydrogens geom
_atom_sites_solution_primary direct
_atom_sites_solution_secondary difmap
_audit_update_record
;
2018-01-25 deposited with the CCDC.
2018-04-10 downloaded from the CCDC.
;
_cell_angle_alpha 79.870(6)
_cell_angle_beta 85.941(6)
_cell_angle_gamma 74.901(5)
_cell_formula_units_Z 1
_cell_length_a 9.7204(3)
_cell_length_b 12.3536(4)
_cell_length_c 20.3225(6)
_cell_measurement_reflns_used 28466
_cell_measurement_temperature 100
_cell_measurement_theta_max 68.16
_cell_measurement_theta_min 3.75
_cell_volume 2318.59(14)
_computing_cell_refinement 'RAPID AUTO'
_computing_data_collection 'RAPID AUTO (Rigaku, ????)'
_computing_data_reduction 'RAPID AUTO'
_computing_molecular_graphics 'CrystalStructure 4.2'
_computing_publication_material 'CrystalStructure 4.2 (Rigaku, 2017)'
_computing_structure_refinement 'SHELXL Version 2016/6 (Sheldrick, 2008)'
_computing_structure_solution 'SHELXT Version 2014/5 (Sheldrick, 2014)'
_diffrn_ambient_temperature 100
_diffrn_detector_area_resol_mean 10.000
_diffrn_measured_fraction_theta_full 0.983
_diffrn_measured_fraction_theta_max 0.982
_diffrn_measurement_device_type 'Rigaku R-AXIS RAPID'
_diffrn_measurement_method \w
_diffrn_radiation_type 'Cu K\a'
_diffrn_radiation_wavelength 1.54187
_diffrn_reflns_av_R_equivalents 0.0536
_diffrn_reflns_av_unetI/netI 0.0465
_diffrn_reflns_Laue_measured_fraction_full 0.983
_diffrn_reflns_Laue_measured_fraction_max 0.982
_diffrn_reflns_limit_h_max 10
_diffrn_reflns_limit_h_min -11
_diffrn_reflns_limit_k_max 14
_diffrn_reflns_limit_k_min -14
_diffrn_reflns_limit_l_max 24
_diffrn_reflns_limit_l_min -24
_diffrn_reflns_number 42675
_diffrn_reflns_point_group_measured_fraction_full 0.983
_diffrn_reflns_point_group_measured_fraction_max 0.982
_diffrn_reflns_theta_full 67.687
_diffrn_reflns_theta_max 68.213
_exptl_absorpt_coefficient_mu 1.292
_exptl_absorpt_correction_T_max 0.824
_exptl_absorpt_correction_T_min 0.474
_exptl_absorpt_correction_type multi-scan
_exptl_absorpt_process_details 'ABSCOR (Rigaku, 1995)'
_exptl_crystal_colour violet
_exptl_crystal_density_diffrn 1.224
_exptl_crystal_density_method 'not measured'
_exptl_crystal_description block
_exptl_crystal_F_000 901.8
_exptl_crystal_preparation Luminescent
_exptl_crystal_recrystallization_method 'Re-crystallisation from solvent: chlorobenzene/acetonitrile'
_exptl_crystal_size_max 0.260
_exptl_crystal_size_mid 0.220
_exptl_crystal_size_min 0.150
_refine_diff_density_max 0.56
_refine_diff_density_min -0.38
_refine_ls_extinction_method none
_refine_ls_goodness_of_fit_ref 1.035
_refine_ls_hydrogen_treatment constr
_refine_ls_number_parameters 730
_refine_ls_number_reflns 8331
_refine_ls_number_restraints 707
_refine_ls_R_factor_all 0.1052
_refine_ls_R_factor_gt 0.0810
_refine_ls_shift/su_max 0.000
_refine_ls_structure_factor_coef Fsqd
_refine_ls_weighting_details 'w = 1/[\s^2^(Fo^2^)+(0.0980P)^2^+1.8400P] where P=(Fo^2^+2Fc^2^)/3'
_refine_ls_weighting_scheme calc
_refine_ls_wR_factor_gt 0.2087
_refine_ls_wR_factor_ref 0.2216
_reflns_Friedel_coverage 0.000
_reflns_number_gt 5487
_reflns_number_total 8331
_reflns_threshold_expression F^2^>2.0\s(F^2^)
_cod_data_source_file c8ra01694a2.cif
_cod_data_source_block 20180124
_cod_database_code 7230475

loop_
_space_group_symop_id
_space_group_symop_operation_xyz
1 +X,+Y,+Z
2 -X,-Y,-Z

loop_
_atom_site_label
_atom_site_type_symbol
_atom_site_fract_x
_atom_site_fract_y
_atom_site_fract_z
_atom_site_U_iso_or_equiv
_atom_site_adp_type
_atom_site_occupancy
_atom_site_site_symmetry_order
_atom_site_calc_flag
_atom_site_refinement_flags_posn
_atom_site_refinement_flags_adp
_atom_site_refinement_flags_occupancy
_atom_site_disorder_assembly
_atom_site_disorder_group
Cl1 Cl 0.0984(5) 0.9023(4) 0.2097(2) 0.1120(17) Uani 0.330(3) 1 d D U P A 1
C45 C 0.1780(17) 0.7686(12) 0.2523(9) 0.088(6) Uani 0.330(3) 1 d D U P A 1
C46 C 0.2903(15) 0.7043(12) 0.2196(8) 0.104(5) Uani 0.330(3) 1 d D U P A 1
H46 H 0.326605 0.732360 0.177186 0.125 Uiso 0.330(3) 1 calc R U P A 1
C47 C 0.3464(15) 0.5955(13) 0.2534(9) 0.111(5) Uani 0.330(3) 1 d D U P A 1
H47 H 0.415521 0.545610 0.229806 0.133 Uiso 0.330(3) 1 calc R U P A 1
C48 C 0.3137(18) 0.5554(14) 0.3138(8) 0.099(5) Uani 0.330(3) 1 d D U P A 1
H48 H 0.363590 0.482229 0.334974 0.119 Uiso 0.330(3) 1 calc R U P A 1
C49 C 0.202(3) 0.624(2) 0.3471(14) 0.115(8) Uani 0.330(3) 1 d D U P A 1
H49 H 0.177064 0.597466 0.391984 0.138 Uiso 0.330(3) 1 calc R U P A 1
C50 C 0.128(4) 0.729(3) 0.3147(14) 0.095(9) Uani 0.330(3) 1 d D U P A 1
H50 H 0.045117 0.772740 0.334765 0.114 Uiso 0.330(3) 1 calc R U P A 1
Cl2 Cl 0.7145(8) 0.4493(7) 0.1677(3) 0.116(2) Uani 0.330(3) 1 d D U P A 1
C51 C 0.7192(16) 0.5699(14) 0.1113(8) 0.106(4) Uani 0.330(3) 1 d D U P A 1
C52 C 0.631(2) 0.6764(17) 0.1201(11) 0.119(6) Uani 0.330(3) 1 d D U P A 1
H52 H 0.567643 0.680778 0.157877 0.143 Uiso 0.330(3) 1 calc R U P A 1
C53 C 0.632(2) 0.7776(17) 0.0751(10) 0.124(6) Uani 0.330(3) 1 d D U P A 1
H53 H 0.570090 0.846963 0.084219 0.149 Uiso 0.330(3) 1 calc R U P A 1
C54 C 0.7155(18) 0.7799(16) 0.0210(9) 0.112(5) Uani 0.330(3) 1 d D U P A 1
H54 H 0.716507 0.848311 -0.008651 0.134 Uiso 0.330(3) 1 calc R U P A 1
C55 C 0.8057(19) 0.6701(17) 0.0102(9) 0.120(5) Uani 0.330(3) 1 d D U P A 1
H55 H 0.862904 0.666700 -0.029663 0.144 Uiso 0.330(3) 1 calc R U P A 1
C56 C 0.813(2) 0.5692(18) 0.0551(11) 0.116(6) Uani 0.330(3) 1 d D U P A 1
H56 H 0.880480 0.501033 0.047916 0.139 Uiso 0.330(3) 1 calc R U P A 1
Cl1A Cl 0.4714(2) 0.53780(19) 0.23466(10) 0.1076(8) Uani 0.670(3) 1 d D U P A 2
C45A C 0.5808(8) 0.5686(8) 0.1671(3) 0.099(2) Uani 0.670(3) 1 d D U P A 2
C46A C 0.6929(15) 0.4914(13) 0.1442(6) 0.122(5) Uani 0.670(3) 1 d D U P A 2
H46A H 0.710502 0.415129 0.166774 0.146 Uiso 0.670(3) 1 calc R U P A 2
C47A C 0.7824(13) 0.5145(9) 0.0915(5) 0.119(3) Uani 0.670(3) 1 d D U P A 2
H47A H 0.861116 0.457244 0.079117 0.143 Uiso 0.670(3) 1 calc R U P A 2
C48A C 0.7532(12) 0.6256(10) 0.0567(5) 0.115(3) Uani 0.670(3) 1 d D U P A 2
H48A H 0.812149 0.644189 0.019379 0.138 Uiso 0.670(3) 1 calc R U P A 2
C49A C 0.6403(12) 0.7089(10) 0.0757(5) 0.111(3) Uani 0.670(3) 1 d D U P A 2
H49A H 0.621219 0.784177 0.051533 0.133 Uiso 0.670(3) 1 calc R U P A 2
C50A C 0.5526(10) 0.6807(8) 0.1318(4) 0.099(3) Uani 0.670(3) 1 d D U P A 2
H50A H 0.474939 0.737495 0.145521 0.119 Uiso 0.670(3) 1 calc R U P A 2
N5 N 0.1541(16) 0.6490(10) 0.3499(7) 0.137(4) Uani 0.670(3) 1 d D U P A 2
C57 C 0.1513(19) 0.7253(13) 0.3101(8) 0.093(4) Uani 0.670(3) 1 d D U P A 2
C58 C 0.1554(10) 0.8149(8) 0.2569(5) 0.091(3) Uani 0.670(3) 1 d D U P A 2
H58A H 0.060365 0.867211 0.251658 0.136 Uiso 0.670(3) 1 calc R U P A 2
H58B H 0.185174 0.783880 0.215491 0.136 Uiso 0.670(3) 1 calc R U P A 2
H58C H 0.223391 0.855864 0.266637 0.136 Uiso 0.670(3) 1 calc R U P A 2
F1 F 0.4768(2) 0.82797(17) 0.27026(9) 0.0651(6) Uani 1 1 d . U . . .
F2 F 0.6193(2) 0.86889(17) 0.34061(10) 0.0645(6) Uani 1 1 d . U . . .
N1 N 0.5574(2) 0.69023(19) 0.36850(11) 0.0374(6) Uani 1 1 d . . . . .
N2 N 0.7243(3) 0.7261(2) 0.27204(11) 0.0412(6) Uani 1 1 d . . . . .
N3 N 0.2589(3) 0.8924(2) 0.41652(14) 0.0537(7) Uani 1 1 d . . . . .
N4 N 0.6903(3) 0.9828(3) 0.15897(14) 0.0681(9) Uani 1 1 d . . . . .
C1 C 0.4511(3) 0.7053(2) 0.41427(14) 0.0368(7) Uani 1 1 d . . . . .
C2 C 0.4602(3) 0.6046(2) 0.46223(13) 0.0365(7) Uani 1 1 d . . . . .
C3 C 0.5845(3) 0.5238(2) 0.44256(13) 0.0363(6) Uani 1 1 d . . . . .
C4 C 0.6424(3) 0.5794(2) 0.38286(13) 0.0370(7) Uani 1 1 d . . . . .
C5 C 0.7610(3) 0.5415(2) 0.34251(13) 0.0366(7) Uani 1 1 d . . . . .
C6 C 0.8011(3) 0.6131(2) 0.28694(14) 0.0394(7) Uani 1 1 d . . . . .
C7 C 0.9124(3) 0.5937(3) 0.23808(14) 0.0412(7) Uani 1 1 d . . . . .
C8 C 0.9014(3) 0.6977(3) 0.19491(14) 0.0444(8) Uani 1 1 d . . . . .
C9 C 0.7853(3) 0.7764(3) 0.21673(15) 0.0457(8) Uani 1 1 d . . . . .
C10 C 0.3745(3) 0.5837(2) 0.51801(13) 0.0374(7) Uani 1 1 d . . . . .
H10 H 0.292211 0.639354 0.528882 0.045 Uiso 1 1 calc R U . . .
C11 C 0.3459(3) 0.8115(3) 0.41357(14) 0.0415(7) Uani 1 1 d . . . . .
C12 C 0.8468(3) 0.4226(2) 0.36061(13) 0.0373(7) Uani 1 1 d . . . . .
C13 C 0.7967(3) 0.3344(3) 0.34609(14) 0.0408(7) Uani 1 1 d . . . . .
H13 H 0.711831 0.350960 0.321672 0.049 Uiso 1 1 calc R U . . .
C14 C 0.8697(3) 0.2212(3) 0.36703(15) 0.0439(7) Uani 1 1 d . . . . .
C15 C 0.9948(3) 0.2017(3) 0.40235(15) 0.0468(8) Uani 1 1 d . . . . .
H15 H 1.045971 0.125410 0.417028 0.056 Uiso 1 1 calc R U . . .
C16 C 1.0473(4) 0.2887(3) 0.41685(16) 0.0515(8) Uani 1 1 d . . . . .
C17 C 0.9709(3) 0.4003(3) 0.39487(15) 0.0458(8) Uani 1 1 d . . . . .
H17 H 1.005046 0.461634 0.403646 0.055 Uiso 1 1 calc R U . . .
C18 C 0.8089(4) 0.1264(3) 0.3524(2) 0.0581(9) Uani 1 1 d . . . . .
C19 C 0.9106(4) 0.0077(3) 0.3729(3) 0.0890(15) Uani 1 1 d . . . . .
H19A H 0.999964 0.002452 0.346644 0.134 Uiso 1 1 calc R U . . .
H19B H 0.865830 -0.050840 0.364465 0.134 Uiso 1 1 calc R U . . .
H19C H 0.930590 -0.003737 0.420576 0.134 Uiso 1 1 calc R U . . .
C20 C 0.7814(5) 0.1414(4) 0.2780(2) 0.0831(13) Uani 1 1 d . . . . .
H20A H 0.710312 0.213189 0.264611 0.125 Uiso 1 1 calc R U . . .
H20B H 0.745724 0.078149 0.269169 0.125 Uiso 1 1 calc R U . . .
H20C H 0.870350 0.142379 0.252271 0.125 Uiso 1 1 calc R U . . .
C21 C 0.6688(4) 0.1296(3) 0.3922(2) 0.0614(10) Uani 1 1 d . . . . .
H21A H 0.686156 0.120574 0.440006 0.092 Uiso 1 1 calc R U . . .
H21B H 0.629990 0.067704 0.383891 0.092 Uiso 1 1 calc R U . . .
H21C H 0.600471 0.202620 0.378159 0.092 Uiso 1 1 calc R U . . .
C22 C 1.1827(5) 0.2672(4) 0.4576(3) 0.0934(17) Uani 1 1 d . . . . .
C23 C 1.1348(7) 0.2988(5) 0.5252(3) 0.163(4) Uani 1 1 d . . . . .
H23A H 1.057099 0.264044 0.542953 0.245 Uiso 1 1 calc R U . . .
H23B H 1.101265 0.381590 0.521108 0.245 Uiso 1 1 calc R U . . .
H23C H 1.214860 0.271192 0.555680 0.245 Uiso 1 1 calc R U . . .
C24 C 1.2705(5) 0.1441(3) 0.4651(3) 0.1004(18) Uani 1 1 d . . . . .
H24A H 1.358376 0.136176 0.488327 0.151 Uiso 1 1 calc R U . . .
H24B H 1.294367 0.122568 0.420700 0.151 Uiso 1 1 calc R U . . .
H24C H 1.215065 0.094545 0.490939 0.151 Uiso 1 1 calc R U . . .
C25 C 1.2819(5) 0.3442(4) 0.4199(4) 0.132(3) Uani 1 1 d . . . . .
H25A H 1.235379 0.424439 0.421086 0.198 Uiso 1 1 calc R U . . .
H25B H 1.297684 0.332049 0.373257 0.198 Uiso 1 1 calc R U . . .
H25C H 1.373650 0.323597 0.441977 0.198 Uiso 1 1 calc R U . . .
C26 C 1.0321(3) 0.5080(3) 0.21338(14) 0.0438(7) Uani 1 1 d . . . . .
C27 C 1.0926(3) 0.3936(3) 0.22932(16) 0.0468(8) Uani 1 1 d . . . . .
H27 H 1.056502 0.349883 0.266464 0.056 Uiso 1 1 calc R U . . .
C28 C 1.2107(3) 0.3401(3) 0.18966(17) 0.0521(9) Uani 1 1 d D . . . .
C29 C 1.2629(3) 0.4050(3) 0.13594(17) 0.0548(9) Uani 1 1 d . . . . .
H29 H 1.342230 0.369019 0.110605 0.066 Uiso 1 1 calc R U . . .
C30 C 1.2031(3) 0.5220(3) 0.11757(16) 0.0508(8) Uani 1 1 d . . . . .
C31 C 1.0867(3) 0.5705(3) 0.15673(15) 0.0465(8) Uani 1 1 d . . . . .
C32 C 1.0126(3) 0.6857(3) 0.14239(15) 0.0476(8) Uani 1 1 d . . . . .
C33 C 1.0538(3) 0.7552(3) 0.08894(15) 0.0525(9) Uani 1 1 d . . . . .
H33 H 1.003202 0.832808 0.078924 0.063 Uiso 1 1 calc R U . . .
C34 C 1.1744(3) 0.7098(3) 0.04801(16) 0.0532(9) Uani 1 1 d . . . . .
C35 C 1.2453(3) 0.5971(3) 0.06279(16) 0.0544(9) Uani 1 1 d . . . . .
H35 H 1.325307 0.568035 0.035589 0.065 Uiso 1 1 calc R U . . .
C36 C 1.2841(9) 0.2121(7) 0.2034(4) 0.057(2) Uani 0.731(7) 1 d D . P B 1
C37 C 1.2033(8) 0.1485(5) 0.2575(4) 0.085(3) Uani 0.731(7) 1 d D U P B 1
H37A H 1.105974 0.158629 0.243184 0.128 Uiso 0.731(7) 1 calc R U P B 1
H37B H 1.200044 0.178796 0.299222 0.128 Uiso 0.731(7) 1 calc R U P B 1
H37C H 1.252123 0.067460 0.264851 0.128 Uiso 0.731(7) 1 calc R U P B 1
C38 C 1.4329(5) 0.2001(4) 0.2282(3) 0.0653(17) Uani 0.731(7) 1 d D U P B 1
H38A H 1.479831 0.119378 0.241455 0.098 Uiso 0.731(7) 1 calc R U P B 1
H38B H 1.425146 0.239373 0.266683 0.098 Uiso 0.731(7) 1 calc R U P B 1
H38C H 1.489201 0.233741 0.192262 0.098 Uiso 0.731(7) 1 calc R U P B 1
C39 C 1.2983(6) 0.1570(5) 0.1404(3) 0.0671(17) Uani 0.731(7) 1 d D U P B 1
H39A H 1.203244 0.164967 0.123902 0.101 Uiso 0.731(7) 1 calc R U P B 1
H39B H 1.347048 0.076225 0.151202 0.101 Uiso 0.731(7) 1 calc R U P B 1
H39C H 1.353568 0.194716 0.105872 0.101 Uiso 0.731(7) 1 calc R U P B 1
C36A C 1.269(2) 0.2146(15) 0.2187(10) 0.063(7) Uani 0.269(7) 1 d D U P B 2
C37A C 1.3250(17) 0.1915(13) 0.2909(7) 0.077(5) Uani 0.269(7) 1 d D U P B 2
H37D H 1.372916 0.110759 0.302924 0.115 Uiso 0.269(7) 1 calc R U P B 2
H37E H 1.244636 0.211924 0.322185 0.115 Uiso 0.269(7) 1 calc R U P B 2
H37F H 1.392501 0.237324 0.293218 0.115 Uiso 0.269(7) 1 calc R U P B 2
C38A C 1.4024(17) 0.1632(14) 0.1772(8) 0.083(6) Uani 0.269(7) 1 d D U P B 2
H38D H 1.377726 0.174782 0.130143 0.124 Uiso 0.269(7) 1 calc R U P B 2
H38E H 1.435848 0.081633 0.193866 0.124 Uiso 0.269(7) 1 calc R U P B 2
H38F H 1.477964 0.200639 0.181436 0.124 Uiso 0.269(7) 1 calc R U P B 2
C39A C 1.1524(18) 0.1511(15) 0.2154(11) 0.075(5) Uani 0.269(7) 1 d D U P B 2
H39D H 1.124060 0.160956 0.168977 0.112 Uiso 0.269(7) 1 calc R U P B 2
H39E H 1.069438 0.182089 0.242921 0.112 Uiso 0.269(7) 1 calc R U P B 2
H39F H 1.189922 0.069977 0.232278 0.112 Uiso 0.269(7) 1 calc R U P B 2
C40 C 1.2174(4) 0.7918(3) -0.01131(16) 0.0572(9) Uani 1 1 d . . . . .
C41 C 1.3557(4) 0.7368(3) -0.04679(18) 0.0647(10) Uani 1 1 d . . . . .
H41A H 1.433033 0.711025 -0.014821 0.097 Uiso 1 1 calc R U . . .
H41B H 1.379654 0.792595 -0.083362 0.097 Uiso 1 1 calc R U . . .
H41C H 1.342817 0.671726 -0.064872 0.097 Uiso 1 1 calc R U . . .
C42 C 1.2413(4) 0.8959(3) 0.01393(19) 0.0688(11) Uani 1 1 d . . . . .
H42A H 1.153283 0.934707 0.035493 0.103 Uiso 1 1 calc R U . . .
H42B H 1.267789 0.948271 -0.023931 0.103 Uiso 1 1 calc R U . . .
H42C H 1.317913 0.870999 0.046271 0.103 Uiso 1 1 calc R U . . .
C43 C 1.0974(4) 0.8295(4) -0.06244(18) 0.0730(12) Uani 1 1 d . . . . .
H43A H 1.085216 0.762949 -0.079214 0.110 Uiso 1 1 calc R U . . .
H43B H 1.122364 0.883452 -0.099799 0.110 Uiso 1 1 calc R U . . .
H43C H 1.008182 0.866007 -0.040804 0.110 Uiso 1 1 calc R U . . .
C44 C 0.7296(4) 0.8915(3) 0.18631(16) 0.0515(9) Uani 1 1 d . . . . .
B1 B 0.5914(4) 0.7854(3) 0.31116(18) 0.0465(9) Uani 1 1 d . U . . .

loop_
_atom_site_aniso_label
_atom_site_aniso_U_11
_atom_site_aniso_U_22
_atom_site_aniso_U_33
_atom_site_aniso_U_23
_atom_site_aniso_U_13
_atom_site_aniso_U_12
Cl1 0.138(4) 0.079(3) 0.107(3) -0.012(2) 0.008(3) -0.011(2)
C45 0.091(11) 0.071(10) 0.104(11) -0.013(9) -0.006(9) -0.022(8)
C46 0.086(10) 0.113(10) 0.095(10) -0.014(8) -0.008(8) 0.006(8)
C47 0.057(8) 0.122(11) 0.138(12) -0.034(10) -0.015(9) 0.016(8)
C48 0.107(11) 0.101(10) 0.110(10) -0.006(8) -0.047(9) -0.057(8)
C49 0.119(15) 0.112(15) 0.114(13) 0.017(11) -0.035(10) -0.043(11)
C50 0.102(15) 0.090(13) 0.097(13) -0.017(11) -0.004(11) -0.029(11)
Cl2 0.121(4) 0.150(6) 0.093(4) -0.049(4) -0.012(3) -0.042(4)
C51 0.101(10) 0.129(10) 0.100(10) -0.035(8) -0.026(8) -0.034(9)
C52 0.089(12) 0.148(11) 0.123(12) -0.042(10) -0.022(11) -0.017(10)
C53 0.091(11) 0.145(12) 0.143(12) -0.064(11) -0.055(9) 0.000(11)
C54 0.097(10) 0.155(11) 0.107(10) -0.012(9) -0.052(8) -0.065(9)
C55 0.106(12) 0.166(13) 0.112(11) -0.028(10) -0.011(9) -0.072(10)
C56 0.112(14) 0.139(13) 0.112(12) -0.041(10) -0.021(10) -0.042(11)
Cl1A 0.1092(17) 0.1204(17) 0.0942(14) -0.0131(12) -0.0345(12) -0.0251(13)
C45A 0.079(5) 0.140(7) 0.080(5) -0.040(4) -0.027(4) -0.010(5)
C46A 0.139(9) 0.135(10) 0.094(9) -0.045(7) -0.047(6) -0.010(7)
C47A 0.125(8) 0.141(8) 0.100(7) -0.062(6) -0.027(6) -0.013(7)
C48A 0.106(8) 0.161(9) 0.092(6) -0.042(6) -0.026(5) -0.040(6)
C49A 0.107(7) 0.134(8) 0.089(6) -0.021(6) -0.036(5) -0.013(6)
C50A 0.100(7) 0.112(6) 0.087(5) -0.023(4) -0.027(5) -0.017(5)
N5 0.162(11) 0.077(6) 0.177(9) 0.014(6) -0.068(8) -0.048(6)
C57 0.095(8) 0.082(7) 0.109(9) -0.008(6) -0.032(6) -0.031(6)
C58 0.086(6) 0.084(7) 0.100(6) -0.008(5) -0.022(5) -0.018(5)
F1 0.0474(11) 0.0724(13) 0.0530(11) 0.0128(10) 0.0039(9) 0.0079(10)
F2 0.0699(14) 0.0547(12) 0.0614(12) -0.0042(10) 0.0183(10) -0.0112(10)
N1 0.0308(13) 0.0398(13) 0.0316(12) 0.0007(10) 0.0037(10) 0.0033(10)
N2 0.0358(14) 0.0410(14) 0.0346(13) 0.0049(10) 0.0071(10) 0.0023(11)
N3 0.0459(16) 0.0444(16) 0.0563(17) -0.0015(13) 0.0048(13) 0.0085(13)
N4 0.074(2) 0.0533(18) 0.0519(17) 0.0120(14) 0.0224(15) 0.0088(15)
C1 0.0310(15) 0.0366(15) 0.0343(14) 0.0000(12) 0.0040(11) 0.0013(12)
C2 0.0326(15) 0.0352(15) 0.0332(14) 0.0002(12) 0.0043(12) 0.0016(12)
C3 0.0291(15) 0.0382(15) 0.0340(14) -0.0017(12) 0.0049(11) 0.0009(12)
C4 0.0315(15) 0.0389(16) 0.0321(14) -0.0012(12) 0.0034(11) 0.0017(12)
C5 0.0287(15) 0.0412(16) 0.0330(14) -0.0020(12) 0.0031(11) -0.0003(12)
C6 0.0317(15) 0.0431(17) 0.0338(15) -0.0004(12) 0.0053(12) 0.0019(12)
C7 0.0339(16) 0.0447(17) 0.0351(15) 0.0009(13) 0.0060(12) 0.0008(13)
C8 0.0394(17) 0.0465(18) 0.0358(15) 0.0051(13) 0.0084(13) -0.0007(14)
C9 0.0388(17) 0.0439(17) 0.0402(16) 0.0060(13) 0.0077(13) 0.0041(13)
C10 0.0311(15) 0.0372(15) 0.0343(15) -0.0021(12) 0.0044(11) 0.0046(12)
C11 0.0400(17) 0.0401(17) 0.0345(15) 0.0025(12) 0.0046(12) 0.0001(14)
C12 0.0305(15) 0.0393(16) 0.0324(14) -0.0013(12) 0.0095(11) 0.0023(12)
C13 0.0297(15) 0.0498(18) 0.0358(15) -0.0080(13) 0.0051(12) 0.0015(13)
C14 0.0381(17) 0.0429(17) 0.0442(17) -0.0079(13) 0.0103(13) -0.0010(13)
C15 0.0473(19) 0.0396(17) 0.0418(17) -0.0012(13) -0.0005(14) 0.0062(14)
C16 0.049(2) 0.0455(19) 0.0512(19) -0.0085(15) -0.0130(15) 0.0075(15)
C17 0.0402(18) 0.0416(17) 0.0489(18) -0.0073(14) -0.0063(14) 0.0029(13)
C18 0.0398(19) 0.050(2) 0.083(3) -0.0179(18) 0.0028(17) -0.0038(15)
C19 0.052(2) 0.045(2) 0.170(5) -0.032(3) -0.005(3) -0.0020(18)
C20 0.078(3) 0.100(3) 0.087(3) -0.044(3) 0.008(2) -0.034(3)
C21 0.046(2) 0.049(2) 0.082(3) -0.0027(18) 0.0026(18) -0.0066(16)
C22 0.085(3) 0.056(2) 0.129(4) -0.032(3) -0.066(3) 0.028(2)
C23 0.196(7) 0.109(4) 0.154(6) -0.080(4) -0.136(5) 0.088(4)
C24 0.087(3) 0.056(3) 0.148(5) -0.027(3) -0.075(3) 0.026(2)
C25 0.074(3) 0.062(3) 0.263(8) -0.027(4) -0.081(4) -0.001(3)
C26 0.0326(16) 0.0525(19) 0.0358(15) 0.0003(13) 0.0062(12) 0.0011(13)
C27 0.0340(17) 0.0496(19) 0.0456(17) -0.0009(14) 0.0073(13) 0.0023(14)
C28 0.0379(18) 0.053(2) 0.0540(19) -0.0075(16) 0.0077(15) 0.0048(15)
C29 0.0354(18) 0.062(2) 0.056(2) -0.0113(17) 0.0154(15) 0.0031(15)
C30 0.0361(18) 0.062(2) 0.0456(18) -0.0065(15) 0.0112(14) -0.0015(15)
C31 0.0358(17) 0.0562(19) 0.0370(16) -0.0011(14) 0.0085(13) 0.0003(14)
C32 0.0379(17) 0.0546(19) 0.0377(16) 0.0014(14) 0.0090(13) 0.0018(14)
C33 0.0430(19) 0.060(2) 0.0409(17) 0.0049(15) 0.0104(14) -0.0010(15)
C34 0.0426(19) 0.070(2) 0.0382(17) -0.0034(16) 0.0091(14) -0.0056(16)
C35 0.0405(19) 0.070(2) 0.0446(18) -0.0083(16) 0.0154(14) -0.0052(16)
C36 0.043(4) 0.050(4) 0.062(4) -0.008(3) 0.022(3) 0.006(3)
C37 0.074(5) 0.048(3) 0.109(6) 0.001(4) 0.041(4) 0.007(3)
C38 0.053(3) 0.059(3) 0.067(4) -0.011(3) -0.003(3) 0.017(2)
C39 0.052(3) 0.061(3) 0.086(4) -0.027(3) 0.002(3) -0.001(3)
C36A 0.055(12) 0.055(12) 0.068(12) -0.019(9) 0.020(9) 0.010(9)
C37A 0.068(10) 0.060(9) 0.075(9) 0.014(7) 0.007(7) 0.014(7)
C38A 0.066(10) 0.074(10) 0.078(11) 0.001(9) 0.021(9) 0.021(8)
C39A 0.077(11) 0.052(9) 0.090(13) -0.014(10) 0.013(9) -0.009(8)
C40 0.049(2) 0.072(2) 0.0413(18) 0.0035(16) 0.0139(15) -0.0101(17)
C41 0.055(2) 0.083(3) 0.050(2) -0.0043(18) 0.0221(17) -0.018(2)
C42 0.069(3) 0.071(3) 0.056(2) 0.0040(19) 0.0235(19) -0.014(2)
C43 0.061(2) 0.098(3) 0.046(2) 0.014(2) 0.0075(17) -0.016(2)
C44 0.0489(19) 0.048(2) 0.0422(17) 0.0031(15) 0.0169(14) 0.0026(15)
B1 0.042(2) 0.043(2) 0.044(2) -0.0003(16) 0.0061(16) 0.0013(16)

loop_
_atom_type_symbol
_atom_type_description
_atom_type_scat_dispersion_real
_atom_type_scat_dispersion_imag
_atom_type_scat_source
C C 0.0181 0.0091
;
International Tables for Crystallography
(Vol. C, Tables 4.2.6.8 and 6.1.1.4)
;
H H 0.0000 0.0000
;
International Tables for Crystallography
(Vol. C, Table 6.1.1.4)
;
B B 0.0090 0.0039
;
International Tables for Crystallography
(Vol. C, Tables 4.2.6.8 and 6.1.1.4)
;
F F 0.0727 0.0534
;
International Tables for Crystallography
(Vol. C, Tables 4.2.6.8 and 6.1.1.4)
;
N N 0.0311 0.0180
;
International Tables for Crystallography
(Vol. C, Tables 4.2.6.8 and 6.1.1.4)
;
Cl Cl 0.3639 0.7018
;
International Tables for Crystallography
(Vol. C, Tables 4.2.6.8 and 6.1.1.4)
;

loop_
_geom_angle_atom_site_label_1
_geom_angle_atom_site_label_2
_geom_angle_atom_site_label_3
_geom_angle
_geom_angle_site_symmetry_1
_geom_angle_site_symmetry_3
C46 C45 C50 122.8(16) . .
C46 C45 Cl1 116.2(13) . .
C50 C45 Cl1 121.0(15) . .
C45 C46 C47 114.8(13) . .
C45 C46 H46 122.6 . .
C47 C46 H46 122.6 . .
C48 C47 C46 126.2(15) . .
C48 C47 H47 116.9 . .
C46 C47 H47 116.9 . .
C47 C48 C49 117.7(16) . .
C47 C48 H48 121.1 . .
C49 C48 H48 121.1 . .
C50 C49 C48 120(2) . .
C50 C49 H49 119.8 . .
C48 C49 H49 119.8 . .
C45 C50 C49 117(2) . .
C45 C50 H50 121.3 . .
C49 C50 H50 121.3 . .
C52 C51 C56 115.9(15) . .
C52 C51 Cl2 121.2(15) . .
C56 C51 Cl2 122.9(15) . .
C51 C52 C53 123.0(18) . .
C51 C52 H52 118.5 . .
C53 C52 H52 118.5 . .
C54 C53 C52 122.9(18) . .
C54 C53 H53 118.6 . .
C52 C53 H53 118.6 . .
C53 C54 C55 115.1(16) . .
C53 C54 H54 122.4 . .
C55 C54 H54 122.4 . .
C56 C55 C54 123.7(17) . .
C56 C55 H55 118.2 . .
C54 C55 H55 118.2 . .
C55 C56 C51 119.2(17) . .
C55 C56 H56 120.4 . .
C51 C56 H56 120.4 . .
C46A C45A C50A 116.8(9) . .
C46A C45A Cl1A 124.6(9) . .
C50A C45A Cl1A 118.6(7) . .
C45A C46A C47A 125.5(13) . .
C45A C46A H46A 117.3 . .
C47A C46A H46A 117.3 . .
C46A C47A C48A 117.3(12) . .
C46A C47A H47A 121.4 . .
C48A C47A H47A 121.4 . .
C49A C48A C47A 121.1(11) . .
C49A C48A H48A 119.4 . .
C47A C48A H48A 119.4 . .
C48A C49A C50A 119.2(10) . .
C48A C49A H49A 120.4 . .
C50A C49A H49A 120.4 . .
C45A C50A C49A 120.1(9) . .
C45A C50A H50A 120.0 . .
C49A C50A H50A 120.0 . .
N5 C57 C58 175.2(18) . .
C57 C58 H58A 109.5 . .
C57 C58 H58B 109.5 . .
H58A C58 H58B 109.5 . .
C57 C58 H58C 109.5 . .
H58A C58 H58C 109.5 . .
H58B C58 H58C 109.5 . .
C1 N1 C4 109.1(2) . .
C1 N1 B1 125.9(2) . .
C4 N1 B1 124.8(2) . .
C9 N2 C6 108.4(2) . .
C9 N2 B1 125.4(2) . .
C6 N2 B1 126.2(2) . .
N1 C1 C2 111.0(2) . .
N1 C1 C11 122.5(2) . .
C2 C1 C11 126.4(2) . .
C10 C2 C1 130.1(2) . .
C10 C2 C3 124.5(2) . .
C1 C2 C3 105.4(2) . .
C10 C3 C2 119.1(2) 2_666 .
C10 C3 C4 134.2(2) 2_666 .
C2 C3 C4 106.7(2) . .
C5 C4 N1 120.7(2) . .
C5 C4 C3 131.5(3) . .
N1 C4 C3 107.8(2) . .
C4 C5 C6 121.7(3) . .
C4 C5 C12 117.9(2) . .
C6 C5 C12 120.4(2) . .
N2 C6 C5 120.2(2) . .
N2 C6 C7 107.8(2) . .
C5 C6 C7 132.0(3) . .
C8 C7 C6 106.5(2) . .
C8 C7 C26 108.0(2) . .
C6 C7 C26 145.4(3) . .
C9 C8 C7 107.7(3) . .
C9 C8 C32 141.8(3) . .
C7 C8 C32 110.5(3) . .
N2 C9 C8 109.5(2) . .
N2 C9 C44 123.0(3) . .
C8 C9 C44 127.4(3) . .
C2 C10 C3 116.4(2) . 2_666
C2 C10 H10 121.8 . .
C3 C10 H10 121.8 2_666 .
N3 C11 C1 175.7(3) . .
C17 C12 C13 120.5(3) . .
C17 C12 C5 119.9(3) . .
C13 C12 C5 119.5(3) . .
C12 C13 C14 120.7(3) . .
C12 C13 H13 119.7 . .
C14 C13 H13 119.7 . .
C13 C14 C15 117.2(3) . .
C13 C14 C18 119.3(3) . .
C15 C14 C18 123.4(3) . .
C16 C15 C14 122.9(3) . .
C16 C15 H15 118.5 . .
C14 C15 H15 118.5 . .
C15 C16 C17 117.8(3) . .
C15 C16 C22 123.0(3) . .
C17 C16 C22 119.2(3) . .
C12 C17 C16 120.8(3) . .
C12 C17 H17 119.6 . .
C16 C17 H17 119.6 . .
C14 C18 C20 110.5(3) . .
C14 C18 C21 108.9(3) . .
C20 C18 C21 109.4(3) . .
C14 C18 C19 112.1(3) . .
C20 C18 C19 107.9(3) . .
C21 C18 C19 108.0(3) . .
C18 C19 H19A 109.5 . .
C18 C19 H19B 109.5 . .
H19A C19 H19B 109.5 . .
C18 C19 H19C 109.5 . .
H19A C19 H19C 109.5 . .
H19B C19 H19C 109.5 . .
C18 C20 H20A 109.5 . .
C18 C20 H20B 109.5 . .
H20A C20 H20B 109.5 . .
C18 C20 H20C 109.5 . .
H20A C20 H20C 109.5 . .
H20B C20 H20C 109.5 . .
C18 C21 H21A 109.5 . .
C18 C21 H21B 109.5 . .
H21A C21 H21B 109.5 . .
C18 C21 H21C 109.5 . .
H21A C21 H21C 109.5 . .
H21B C21 H21C 109.5 . .
C23 C22 C24 110.2(4) . .
C23 C22 C16 107.1(4) . .
C24 C22 C16 112.6(3) . .
C23 C22 C25 110.9(5) . .
C24 C22 C25 107.1(4) . .
C16 C22 C25 109.0(4) . .
C22 C23 H23A 109.5 . .
C22 C23 H23B 109.5 . .
H23A C23 H23B 109.5 . .
C22 C23 H23C 109.5 . .
H23A C23 H23C 109.5 . .
H23B C23 H23C 109.5 . .
C22 C24 H24A 109.5 . .
C22 C24 H24B 109.5 . .
H24A C24 H24B 109.5 . .
C22 C24 H24C 109.5 . .
H24A C24 H24C 109.5 . .
H24B C24 H24C 109.5 . .
C22 C25 H25A 109.5 . .
C22 C25 H25B 109.5 . .
H25A C25 H25B 109.5 . .
C22 C25 H25C 109.5 . .
H25A C25 H25C 109.5 . .
H25B C25 H25C 109.5 . .
C27 C26 C31 118.7(3) . .
C27 C26 C7 137.5(3) . .
C31 C26 C7 103.7(3) . .
C26 C27 C28 119.8(3) . .
C26 C27 H27 120.1 . .
C28 C27 H27 120.1 . .
C29 C28 C27 119.5(3) . .
C29 C28 C36A 128.7(8) . .
C27 C28 C36A 111.5(8) . .
C29 C28 C36 117.1(4) . .
C27 C28 C36 123.4(4) . .
C28 C29 C30 122.4(3) . .
C28 C29 H29 118.8 . .
C30 C29 H29 118.8 . .
C31 C30 C29 116.3(3) . .
C31 C30 C35 116.1(3) . .
C29 C30 C35 127.6(3) . .
C30 C31 C32 122.4(3) . .
C30 C31 C26 123.2(3) . .
C32 C31 C26 114.4(3) . .
C33 C32 C31 120.3(3) . .
C33 C32 C8 136.4(3) . .
C31 C32 C8 103.4(3) . .
C32 C33 C34 119.4(3) . .
C32 C33 H33 120.3 . .
C34 C33 H33 120.3 . .
C35 C34 C33 119.5(3) . .
C35 C34 C40 123.1(3) . .
C33 C34 C40 117.4(3) . .
C34 C35 C30 122.3(3) . .
C34 C35 H35 118.8 . .
C30 C35 H35 118.8 . .
C38 C36 C37 108.6(7) . .
C38 C36 C39 108.9(6) . .
C37 C36 C39 108.5(7) . .
C38 C36 C28 107.1(6) . .
C37 C36 C28 111.4(6) . .
C39 C36 C28 112.2(6) . .
C36 C37 H37A 109.5 . .
C36 C37 H37B 109.5 . .
H37A C37 H37B 109.5 . .
C36 C37 H37C 109.5 . .
H37A C37 H37C 109.5 . .
H37B C37 H37C 109.5 . .
C36 C38 H38A 109.5 . .
C36 C38 H38B 109.5 . .
H38A C38 H38B 109.5 . .
C36 C38 H38C 109.5 . .
H38A C38 H38C 109.5 . .
H38B C38 H38C 109.5 . .
C36 C39 H39A 109.5 . .
C36 C39 H39B 109.5 . .
H39A C39 H39B 109.5 . .
C36 C39 H39C 109.5 . .
H39A C39 H39C 109.5 . .
H39B C39 H39C 109.5 . .
C28 C36A C38A 109.5(13) . .
C28 C36A C39A 108.7(14) . .
C38A C36A C39A 109.6(15) . .
C28 C36A C37A 115.1(13) . .
C38A C36A C37A 103.5(14) . .
C39A C36A C37A 110.3(15) . .
C36A C37A H37D 109.5 . .
C36A C37A H37E 109.5 . .
H37D C37A H37E 109.5 . .
C36A C37A H37F 109.5 . .
H37D C37A H37F 109.5 . .
H37E C37A H37F 109.5 . .
C36A C38A H38D 109.5 . .
C36A C38A H38E 109.5 . .
H38D C38A H38E 109.5 . .
C36A C38A H38F 109.5 . .
H38D C38A H38F 109.5 . .
H38E C38A H38F 109.5 . .
C36A C39A H39D 109.5 . .
C36A C39A H39E 109.5 . .
H39D C39A H39E 109.5 . .
C36A C39A H39F 109.5 . .
H39D C39A H39F 109.5 . .
H39E C39A H39F 109.5 . .
C41 C40 C34 112.5(3) . .
C41 C40 C43 108.3(3) . .
C34 C40 C43 108.8(3) . .
C41 C40 C42 107.5(3) . .
C34 C40 C42 109.6(3) . .
C43 C40 C42 110.2(3) . .
C40 C41 H41A 109.5 . .
C40 C41 H41B 109.5 . .
H41A C41 H41B 109.5 . .
C40 C41 H41C 109.5 . .
H41A C41 H41C 109.5 . .
H41B C41 H41C 109.5 . .
C40 C42 H42A 109.5 . .
C40 C42 H42B 109.5 . .
H42A C42 H42B 109.5 . .
C40 C42 H42C 109.5 . .
H42A C42 H42C 109.5 . .
H42B C42 H42C 109.5 . .
C40 C43 H43A 109.5 . .
C40 C43 H43B 109.5 . .
H43A C43 H43B 109.5 . .
C40 C43 H43C 109.5 . .
H43A C43 H43C 109.5 . .
H43B C43 H43C 109.5 . .
N4 C44 C9 176.2(3) . .
F1 B1 F2 111.2(3) . .
F1 B1 N2 110.8(3) . .
F2 B1 N2 111.1(3) . .
F1 B1 N1 109.2(3) . .
F2 B1 N1 108.2(3) . .
N2 B1 N1 106.2(2) . .

loop_
_geom_bond_atom_site_label_1
_geom_bond_atom_site_label_2
_geom_bond_distance
_geom_bond_site_symmetry_2
Cl1 C45 1.733(14) .
C45 C46 1.377(16) .
C45 C50 1.380(17) .
C46 C47 1.387(15) .
C46 H46 0.9500 .
C47 C48 1.291(15) .
C47 H47 0.9500 .
C48 C49 1.402(18) .
C48 H48 0.9500 .
C49 C50 1.391(18) .
C49 H49 0.9500 .
C50 H50 0.9500 .
Cl2 C51 1.721(15) .
C51 C52 1.405(16) .
C51 C56 1.410(17) .
C52 C53 1.415(17) .
C52 H52 0.9500 .
C53 C54 1.318(16) .
C53 H53 0.9500 .
C54 C55 1.455(16) .
C54 H54 0.9500 .
C55 C56 1.398(16) .
C55 H55 0.9500 .
C56 H56 0.9500 .
Cl1A C45A 1.727(8) .
C45A C46A 1.362(13) .
C45A C50A 1.409(10) .
C46A C47A 1.370(14) .
C46A H46A 0.9500 .
C47A C48A 1.396(12) .
C47A H47A 0.9500 .
C48A C49A 1.380(12) .
C48A H48A 0.9500 .
C49A C50A 1.424(12) .
C49A H49A 0.9500 .
C50A H50A 0.9500 .
N5 C57 1.124(12) .
C57 C58 1.411(11) .
C58 H58A 0.9800 .
C58 H58B 0.9800 .
C58 H58C 0.9800 .
F1 B1 1.371(4) .
F2 B1 1.372(4) .
N1 C1 1.339(3) .
N1 C4 1.395(3) .
N1 B1 1.586(4) .
N2 C9 1.361(4) .
N2 C6 1.392(4) .
N2 B1 1.551(4) .
N3 C11 1.136(4) .
N4 C44 1.146(4) .
C1 C2 1.426(4) .
C1 C11 1.436(4) .
C2 C10 1.386(4) .
C2 C3 1.435(4) .
C3 C10 1.400(4) 2_666
C3 C4 1.440(4) .
C4 C5 1.393(4) .
C5 C6 1.406(4) .
C5 C12 1.485(4) .
C6 C7 1.418(4) .
C7 C8 1.406(4) .
C7 C26 1.479(4) .
C8 C9 1.388(4) .
C8 C32 1.463(4) .
C9 C44 1.427(4) .
C10 H10 0.9500 .
C12 C17 1.377(4) .
C12 C13 1.386(4) .
C13 C14 1.399(4) .
C13 H13 0.9500 .
C14 C15 1.400(4) .
C14 C18 1.523(5) .
C15 C16 1.386(5) .
C15 H15 0.9500 .
C16 C17 1.396(4) .
C16 C22 1.545(5) .
C17 H17 0.9500 .
C18 C20 1.527(6) .
C18 C21 1.528(5) .
C18 C19 1.545(5) .
C19 H19A 0.9800 .
C19 H19B 0.9800 .
C19 H19C 0.9800 .
C20 H20A 0.9800 .
C20 H20B 0.9800 .
C20 H20C 0.9800 .
C21 H21A 0.9800 .
C21 H21B 0.9800 .
C21 H21C 0.9800 .
C22 C23 1.503(8) .
C22 C24 1.525(5) .
C22 C25 1.594(8) .
C23 H23A 0.9800 .
C23 H23B 0.9800 .
C23 H23C 0.9800 .
C24 H24A 0.9800 .
C24 H24B 0.9800 .
C24 H24C 0.9800 .
C25 H25A 0.9800 .
C25 H25B 0.9800 .
C25 H25C 0.9800 .
C26 C27 1.371(4) .
C26 C31 1.420(4) .
C27 C28 1.437(4) .
C27 H27 0.9500 .
C28 C29 1.385(5) .
C28 C36A 1.530(17) .
C28 C36 1.541(8) .
C29 C30 1.404(5) .
C29 H29 0.9500 .
C30 C31 1.400(4) .
C30 C35 1.428(4) .
C31 C32 1.407(4) .
C32 C33 1.366(4) .
C33 C34 1.436(4) .
C33 H33 0.9500 .
C34 C35 1.374(5) .
C34 C40 1.540(4) .
C35 H35 0.9500 .
C36 C38 1.527(9) .
C36 C37 1.529(9) .
C36 C39 1.534(10) .
C37 H37A 0.9800 .
C37 H37B 0.9800 .
C37 H37C 0.9800 .
C38 H38A 0.9800 .
C38 H38B 0.9800 .
C38 H38C 0.9800 .
C39 H39A 0.9800 .
C39 H39B 0.9800 .
C39 H39C 0.9800 .
C36A C38A 1.548(17) .
C36A C39A 1.550(18) .
C36A C37A 1.554(17) .
C37A H37D 0.9800 .
C37A H37E 0.9800 .
C37A H37F 0.9800 .
C38A H38D 0.9800 .
C38A H38E 0.9800 .
C38A H38F 0.9800 .
C39A H39D 0.9800 .
C39A H39E 0.9800 .
C39A H39F 0.9800 .
C40 C41 1.532(5) .
C40 C43 1.542(5) .
C40 C42 1.542(6) .
C41 H41A 0.9800 .
C41 H41B 0.9800 .
C41 H41C 0.9800 .
C42 H42A 0.9800 .
C42 H42B 0.9800 .
C42 H42C 0.9800 .
C43 H43A 0.9800 .
C43 H43B 0.9800 .
C43 H43C 0.9800 .

loop_
_geom_torsion_atom_site_label_1
_geom_torsion_atom_site_label_2
_geom_torsion_atom_site_label_3
_geom_torsion_atom_site_label_4
_geom_torsion
_geom_torsion_site_symmetry_1
_geom_torsion_site_symmetry_4
C50 C45 C46 C47 2(2) . .
Cl1 C45 C46 C47 -176.5(11) . .
C45 C46 C47 C48 -8(2) . .
C46 C47 C48 C49 6(3) . .
C47 C48 C49 C50 2(4) . .
C46 C45 C50 C49 5(4) . .
Cl1 C45 C50 C49 -177(3) . .
C48 C49 C50 C45 -7(5) . .
C56 C51 C52 C53 1(2) . .
Cl2 C51 C52 C53 179.6(14) . .
C51 C52 C53 C54 0(3) . .
C52 C53 C54 C55 1(3) . .
C53 C54 C55 C56 -4(3) . .
C54 C55 C56 C51 6(3) . .
C52 C51 C56 C55 -4(2) . .
Cl2 C51 C56 C55 177.3(14) . .
C50A C45A C46A C47A 2.1(16) . .
Cl1A C45A C46A C47A -178.8(9) . .
C45A C46A C47A C48A -2.4(18) . .
C46A C47A C48A C49A 1.2(16) . .
C47A C48A C49A C50A 0.2(16) . .
C46A C45A C50A C49A -0.6(12) . .
Cl1A C45A C50A C49A -179.7(7) . .
C48A C49A C50A C45A -0.5(14) . .
C4 N1 C1 C2 0.3(3) . .
B1 N1 C1 C2 -174.2(3) . .
C4 N1 C1 C11 179.3(3) . .
B1 N1 C1 C11 4.8(5) . .
N1 C1 C2 C10 178.8(3) . .
C11 C1 C2 C10 -0.1(5) . .
N1 C1 C2 C3 0.5(3) . .
C11 C1 C2 C3 -178.5(3) . .
C10 C2 C3 C10 -1.0(5) . 2_666
C1 C2 C3 C10 177.5(3) . 2_666
C10 C2 C3 C4 -179.6(3) . .
C1 C2 C3 C4 -1.1(3) . .
C1 N1 C4 C5 179.9(3) . .
B1 N1 C4 C5 -5.5(5) . .
C1 N1 C4 C3 -1.0(3) . .
B1 N1 C4 C3 173.6(3) . .
C10 C3 C4 C5 1.9(6) 2_666 .
C2 C3 C4 C5 -179.8(3) . .
C10 C3 C4 N1 -177.0(3) 2_666 .
C2 C3 C4 N1 1.3(3) . .
N1 C4 C5 C6 1.1(5) . .
C3 C4 C5 C6 -177.7(3) . .
N1 C4 C5 C12 -179.9(3) . .
C3 C4 C5 C12 1.3(5) . .
C9 N2 C6 C5 179.5(3) . .
B1 N2 C6 C5 -0.8(5) . .
C9 N2 C6 C7 -0.7(4) . .
B1 N2 C6 C7 179.0(3) . .
C4 C5 C6 N2 2.0(5) . .
C12 C5 C6 N2 -176.9(3) . .
C4 C5 C6 C7 -177.7(3) . .
C12 C5 C6 C7 3.4(5) . .
N2 C6 C7 C8 1.0(4) . .
C5 C6 C7 C8 -179.2(3) . .
N2 C6 C7 C26 -176.5(4) . .
C5 C6 C7 C26 3.2(7) . .
C6 C7 C8 C9 -1.0(4) . .
C26 C7 C8 C9 177.5(3) . .
C6 C7 C8 C32 -179.9(3) . .
C26 C7 C8 C32 -1.4(4) . .
C6 N2 C9 C8 0.1(4) . .
B1 N2 C9 C8 -179.6(3) . .
C6 N2 C9 C44 177.6(3) . .
B1 N2 C9 C44 -2.1(5) . .
C7 C8 C9 N2 0.6(4) . .
C32 C8 C9 N2 179.0(4) . .
C7 C8 C9 C44 -176.7(4) . .
C32 C8 C9 C44 1.6(7) . .
C1 C2 C10 C3 -177.1(3) . 2_666
C3 C2 C10 C3 0.9(5) . 2_666
C4 C5 C12 C17 -99.5(3) . .
C6 C5 C12 C17 79.5(4) . .
C4 C5 C12 C13 76.9(3) . .
C6 C5 C12 C13 -104.1(3) . .
C17 C12 C13 C14 1.2(4) . .
C5 C12 C13 C14 -175.2(2) . .
C12 C13 C14 C15 -0.5(4) . .
C12 C13 C14 C18 177.8(3) . .
C13 C14 C15 C16 0.0(5) . .
C18 C14 C15 C16 -178.3(3) . .
C14 C15 C16 C17 -0.1(5) . .
C14 C15 C16 C22 178.1(4) . .
C13 C12 C17 C16 -1.3(4) . .
C5 C12 C17 C16 175.0(3) . .
C15 C16 C17 C12 0.7(5) . .
C22 C16 C17 C12 -177.5(4) . .
C13 C14 C18 C20 54.0(4) . .
C15 C14 C18 C20 -127.8(3) . .
C13 C14 C18 C21 -66.2(4) . .
C15 C14 C18 C21 112.0(3) . .
C13 C14 C18 C19 174.4(3) . .
C15 C14 C18 C19 -7.4(5) . .
C15 C16 C22 C23 -107.2(5) . .
C17 C16 C22 C23 70.9(5) . .
C15 C16 C22 C24 14.0(6) . .
C17 C16 C22 C24 -167.8(4) . .
C15 C16 C22 C25 132.8(4) . .
C17 C16 C22 C25 -49.1(5) . .
C8 C7 C26 C27 -175.6(4) . .
C6 C7 C26 C27 1.9(8) . .
C8 C7 C26 C31 1.5(4) . .
C6 C7 C26 C31 179.0(5) . .
C31 C26 C27 C28 1.3(5) . .
C7 C26 C27 C28 178.1(4) . .
C26 C27 C28 C29 0.5(5) . .
C26 C27 C28 C36A 175.8(9) . .
C26 C27 C28 C36 -179.3(5) . .
C27 C28 C29 C30 -1.2(6) . .
C36A C28 C29 C30 -175.6(11) . .
C36 C28 C29 C30 178.6(5) . .
C28 C29 C30 C31 0.1(5) . .
C28 C29 C30 C35 -178.6(4) . .
C29 C30 C31 C32 -177.3(3) . .
C35 C30 C31 C32 1.6(5) . .
C29 C30 C31 C26 1.8(5) . .
C35 C30 C31 C26 -179.4(3) . .
C27 C26 C31 C30 -2.5(5) . .
C7 C26 C31 C30 179.7(3) . .
C27 C26 C31 C32 176.7(3) . .
C7 C26 C31 C32 -1.1(4) . .
C30 C31 C32 C33 -0.5(5) . .
C26 C31 C32 C33 -179.6(3) . .
C30 C31 C32 C8 179.5(3) . .
C26 C31 C32 C8 0.3(4) . .
C9 C8 C32 C33 2.3(8) . .
C7 C8 C32 C33 -179.4(4) . .
C9 C8 C32 C31 -177.7(5) . .
C7 C8 C32 C31 0.7(4) . .
C31 C32 C33 C34 -0.7(5) . .
C8 C32 C33 C34 179.3(4) . .
C32 C33 C34 C35 0.8(5) . .
C32 C33 C34 C40 -179.5(3) . .
C33 C34 C35 C30 0.4(5) . .
C40 C34 C35 C30 -179.3(3) . .
C31 C30 C35 C34 -1.5(5) . .
C29 C30 C35 C34 177.2(4) . .
C29 C28 C36 C38 69.2(7) . .
C27 C28 C36 C38 -110.9(6) . .
C29 C28 C36 C37 -172.1(6) . .
C27 C28 C36 C37 7.7(9) . .
C29 C28 C36 C39 -50.2(7) . .
C27 C28 C36 C39 129.6(5) . .
C29 C28 C36A C38A -1(2) . .
C27 C28 C36A C38A -176.0(12) . .
C29 C28 C36A C39A -121.0(12) . .
C27 C28 C36A C39A 64.2(14) . .
C29 C28 C36A C37A 114.7(13) . .
C27 C28 C36A C37A -60.0(15) . .
C35 C34 C40 C41 -6.0(5) . .
C33 C34 C40 C41 174.3(3) . .
C35 C34 C40 C43 114.0(4) . .
C33 C34 C40 C43 -65.8(4) . .
C35 C34 C40 C42 -125.5(4) . .
C33 C34 C40 C42 54.7(4) . .
C9 N2 B1 F1 58.4(4) . .
C6 N2 B1 F1 -121.2(3) . .
C9 N2 B1 F2 -65.6(4) . .
C6 N2 B1 F2 114.8(3) . .
C9 N2 B1 N1 176.9(3) . .
C6 N2 B1 N1 -2.7(4) . .
C1 N1 B1 F1 -61.0(4) . .
C4 N1 B1 F1 125.3(3) . .
C1 N1 B1 F2 60.1(4) . .
C4 N1 B1 F2 -113.5(3) . .
C1 N1 B1 N2 179.5(3) . .
C4 N1 B1 N2 5.8(4) . .
